data_4511402
loop_
_publ_author_name
'Wang, Xiu-li'
'Sui, Fang-fang'
'Lin, Hong-yan'
'Zhang, Ju-wen'
'Liu, Guo-cheng'

_publ_section_title
;
 Multifunctional Cobalt(II) Coordination Polymers Tuned by Flexible
 Bis(pyridylamide) Ligands with Different Spacers and Polycarboxylates
;
_journal_issue 7
_journal_name_full 'Crystal Growth &amp; Design'
_journal_page_first 3438
_journal_paper_doi 10.1021/cg500371n
_journal_volume 14
_journal_year 2014
_chemical_formula_moiety 'C21 H21 Co N5 O8'
_chemical_formula_sum 'C21 H21 Co N5 O8'
_chemical_formula_weight 530.36
_chemical_name_systematic
; 
 ? 
;
_space_group_IT_number 15
_symmetry_cell_setting monoclinic
_symmetry_space_group_name_Hall '-C 2yc'
_symmetry_space_group_name_H-M 'C 1 2/c 1'
_atom_sites_solution_hydrogens geom
_atom_sites_solution_primary direct
_atom_sites_solution_secondary difmap
_audit_creation_method SHELXL-97
_cell_angle_alpha 90.00
_cell_angle_beta 119.792(2)
_cell_angle_gamma 90.00
_cell_formula_units_Z 8
_cell_length_a 18.793(3)
_cell_length_b 19.363(3)
_cell_length_c 14.5880(19)
_cell_measurement_temperature 296(2)
_cell_measurement_theta_max 25.1
_cell_measurement_theta_min 2.3
_cell_volume 4606.8(12)
_computing_cell_refinement 'Bruker SAINT'
_computing_data_collection 'Bruker APEX2'
_computing_data_reduction 'Bruker SAINT'
_computing_molecular_graphics 'Bruker SHELXTL'
_computing_publication_material 'Bruker SHELXTL'
_computing_structure_refinement 'SHELXS-97 (Sheldrick, 2008)'
_computing_structure_solution 'SHELXS-97 (Sheldrick, 2008)'
_diffrn_ambient_temperature 296(2)
_diffrn_measured_fraction_theta_full 0.996
_diffrn_measured_fraction_theta_max 0.996
_diffrn_measurement_device_type 'Bruker APEX-II CCD'
_diffrn_measurement_method '\f and \w scans'
_diffrn_radiation_monochromator graphite
_diffrn_radiation_source 'fine-focus sealed tube'
_diffrn_radiation_type MoK\a
_diffrn_radiation_wavelength 0.71073
_diffrn_reflns_av_R_equivalents 0.0373
_diffrn_reflns_av_sigmaI/netI 0.0440
_diffrn_reflns_limit_h_max 20
_diffrn_reflns_limit_h_min -22
_diffrn_reflns_limit_k_max 15
_diffrn_reflns_limit_k_min -23
_diffrn_reflns_limit_l_max 17
_diffrn_reflns_limit_l_min -16
_diffrn_reflns_number 11655
_diffrn_reflns_theta_full 25.10
_diffrn_reflns_theta_max 25.10
_diffrn_reflns_theta_min 1.63
_exptl_absorpt_coefficient_mu 0.803
_exptl_absorpt_correction_T_max 0.8891
_exptl_absorpt_correction_T_min 0.8307
_exptl_absorpt_correction_type multi-scan
_exptl_absorpt_process_details ' SADABS, Sheldrick, 1996'
_exptl_crystal_colour pink
_exptl_crystal_density_diffrn 1.529
_exptl_crystal_density_method 'not measured'
_exptl_crystal_description block
_exptl_crystal_F_000 2184
_exptl_crystal_size_max 0.24
_exptl_crystal_size_mid 0.19
_exptl_crystal_size_min 0.15
_refine_diff_density_max 0.666
_refine_diff_density_min -0.411
_refine_diff_density_rms 0.081
_refine_ls_extinction_method none
_refine_ls_goodness_of_fit_ref 1.024
_refine_ls_hydrogen_treatment constr
_refine_ls_matrix_type full
_refine_ls_number_parameters 331
_refine_ls_number_reflns 4095
_refine_ls_number_restraints 0
_refine_ls_restrained_S_all 1.024
_refine_ls_R_factor_all 0.0638
_refine_ls_R_factor_gt 0.0435
_refine_ls_shift/su_max 0.000
_refine_ls_shift/su_mean 0.000
_refine_ls_structure_factor_coef Fsqd
_refine_ls_weighting_details 'calc w=1/[\s^2^(Fo^2^)+(0.0760P)^2^+2.9143P] where P=(Fo^2^+2Fc^2^)/3'
_refine_ls_weighting_scheme calc
_refine_ls_wR_factor_gt 0.1198
_refine_ls_wR_factor_ref 0.1322
_reflns_number_gt 2961
_reflns_number_total 4114
_reflns_threshold_expression >2sigma(I)
_cod_data_source_file cg500371n_si_002.cif
_cod_data_source_block compound-2
_cod_depositor_comments
;
The following automatic conversions were performed:

'_symmetry_cell_setting' value 'Monoclinic' changed to 'monoclinic'
according to
/usr/data/users/saulius/crontab/automatic-downloads/rss-feeds/ACS/lib/dictionaries/cif_core.dic
dictionary named 'cif_core.dic' version 2.4.2 from 2011-04-26.

Automatic conversion script
Id: cif_fix_values 2281 2013-09-26 08:29:07Z andrius 

 Adding full bibliography for 4511401--4511410.cif.
;
_cod_original_cell_volume 4606.7(11)
_cod_original_sg_symbol_H-M 'C 2/c'
_cod_database_code 4511402

loop_
_symmetry_equiv_pos_as_xyz
'x, y, z'
'-x, y, -z+1/2'
'x+1/2, y+1/2, z'
'-x+1/2, y+1/2, -z+1/2'
'-x, -y, -z'
'x, -y, z-1/2'
'-x+1/2, -y+1/2, -z'
'x+1/2, -y+1/2, z-1/2'

loop_
_atom_site_label
_atom_site_type_symbol
_atom_site_fract_x
_atom_site_fract_y
_atom_site_fract_z
_atom_site_U_iso_or_equiv
_atom_site_adp_type
_atom_site_occupancy
_atom_site_symmetry_multiplicity
_atom_site_calc_flag
_atom_site_refinement_flags
Co1 Co 0.2500 0.2500 0.5000 0.02144(18) Uani 1 2 d S
O1W O 0.21837(14) 0.18663(11) 0.36326(18) 0.0278(5) Uani 1 1 d .
H1WA H 0.2448 0.1914 0.3240 0.033 Uiso 1 1 d G
H1WB H 0.2301 0.1566 0.3950 0.033 Uiso 1 1 d G
O1 O 0.03443(15) 0.05640(13) 0.4109(2) 0.0599(9) Uani 1 1 d .
C1 C 0.0797(2) 0.31720(18) 0.4274(3) 0.0358(8) Uani 1 1 d .
H1A H 0.1103 0.3576 0.4506 0.043 Uiso 1 1 calc R
N1 N 0.11909(16) 0.25702(13) 0.4459(2) 0.0285(6) Uani 1 1 d .
Co2 Co 0.2500 -0.2500 0.5000 0.02346(19) Uani 1 2 d S
O2 O -0.13784(15) -0.09084(12) 0.2218(2) 0.0490(7) Uani 1 1 d .
N2 N -0.05846(16) 0.13966(14) 0.3194(2) 0.0341(7) Uani 1 1 d .
H2B H -0.1089 0.1461 0.2724 0.041 Uiso 1 1 calc R
C2 C -0.0047(2) 0.32191(18) 0.3752(3) 0.0435(9) Uani 1 1 d .
H2A H -0.0302 0.3647 0.3641 0.052 Uiso 1 1 calc R
O2W O 0.24958(15) -0.30667(12) 0.62399(18) 0.0329(6) Uani 1 1 d .
H2WA H 0.2890 -0.3319 0.6521 0.039 Uiso 1 1 d G
H2WB H 0.2601 -0.2708 0.6688 0.039 Uiso 1 1 d G
O3 O 0.24823(16) 0.07828(11) 0.47732(18) 0.0402(6) Uani 1 1 d .
N3 N -0.01491(17) -0.07763(14) 0.3698(2) 0.0365(7) Uani 1 1 d .
H3B H 0.0184 -0.0479 0.4142 0.044 Uiso 1 1 calc R
C3 C -0.0505(2) 0.26256(18) 0.3399(3) 0.0403(9) Uani 1 1 d .
H3A H -0.1075 0.2647 0.3033 0.048 Uiso 1 1 calc R
O4 O 0.25724(14) 0.16299(10) 0.58703(17) 0.0300(5) Uani 1 1 d .
N4 N 0.12137(17) -0.22708(14) 0.4437(2) 0.0316(7) Uani 1 1 d .
C4 C -0.01063(19) 0.19940(16) 0.3596(3) 0.0282(7) Uani 1 1 d .
O5 O 0.28408(16) -0.19148(11) 0.73616(18) 0.0379(6) Uani 1 1 d .
N5 N 0.3441(2) 0.03915(16) 0.9335(2) 0.0476(9) Uani 1 1 d .
H5B H 0.3466 0.0823 0.9489 0.057 Uiso 1 1 calc R
H5C H 0.3561 0.0085 0.9817 0.057 Uiso 1 1 calc R
C5 C 0.07452(19) 0.19917(16) 0.4136(2) 0.0282(7) Uani 1 1 d .
H5A H 0.1017 0.1570 0.4278 0.034 Uiso 1 1 calc R
O6 O 0.28000(14) -0.16060(10) 0.58651(17) 0.0292(5) Uani 1 1 d .
C6 C -0.0351(2) 0.07309(17) 0.3454(3) 0.0355(8) Uani 1 1 d .
C7 C -0.1037(2) 0.02235(19) 0.2854(3) 0.0442(10) Uani 1 1 d .
H7A H -0.1308 0.0358 0.2116 0.053 Uiso 1 1 calc R
H7B H -0.1432 0.0287 0.3092 0.053 Uiso 1 1 calc R
C8 C -0.0861(2) -0.05401(17) 0.2901(3) 0.0322(8) Uani 1 1 d .
C9 C 0.0094(2) -0.14770(17) 0.3862(3) 0.0314(8) Uani 1 1 d .
C10 C -0.0440(2) -0.20199(18) 0.3627(3) 0.0394(9) Uani 1 1 d .
H10A H -0.0995 -0.1938 0.3371 0.047 Uiso 1 1 calc R
C11 C -0.0147(2) -0.26843(19) 0.3775(3) 0.0442(10) Uani 1 1 d .
H11A H -0.0502 -0.3057 0.3612 0.053 Uiso 1 1 calc R
C12 C 0.0678(2) -0.27931(18) 0.4166(3) 0.0382(9) Uani 1 1 d .
H12A H 0.0870 -0.3244 0.4244 0.046 Uiso 1 1 calc R
C13 C 0.0921(2) -0.16270(17) 0.4286(3) 0.0297(7) Uani 1 1 d .
H13A H 0.1289 -0.1262 0.4473 0.036 Uiso 1 1 calc R
C14 C 0.28486(19) -0.14708(16) 0.6731(2) 0.0251(7) Uani 1 1 d .
C15 C 0.29265(19) -0.07159(15) 0.7030(2) 0.0245(7) Uani 1 1 d .
C16 C 0.2725(2) -0.02272(16) 0.6246(3) 0.0270(7) Uani 1 1 d .
H16A H 0.2559 -0.0366 0.5558 0.032 Uiso 1 1 calc R
C17 C 0.27738(19) 0.04763(15) 0.6493(2) 0.0242(7) Uani 1 1 d .
C18 C 0.30081(19) 0.06770(16) 0.7519(2) 0.0279(7) Uani 1 1 d .
H18A H 0.3033 0.1144 0.7679 0.034 Uiso 1 1 calc R
C19 C 0.3205(2) 0.01903(17) 0.8309(3) 0.0303(8) Uani 1 1 d .
C20 C 0.3170(2) -0.05103(16) 0.8058(2) 0.0285(7) Uani 1 1 d .
H20A H 0.3311 -0.0841 0.8582 0.034 Uiso 1 1 calc R
C21 C 0.2591(2) 0.09966(16) 0.5650(2) 0.0277(7) Uani 1 1 d .

loop_
_atom_site_aniso_label
_atom_site_aniso_U_11
_atom_site_aniso_U_22
_atom_site_aniso_U_33
_atom_site_aniso_U_23
_atom_site_aniso_U_13
_atom_site_aniso_U_12
Co1 0.0244(3) 0.0129(3) 0.0244(3) 0.0002(2) 0.0102(3) -0.0012(2)
O1W 0.0348(13) 0.0199(12) 0.0284(13) 0.0021(10) 0.0154(11) 0.0014(10)
O1 0.0308(15) 0.0275(14) 0.082(2) 0.0025(14) -0.0014(15) -0.0045(12)
C1 0.0335(19) 0.0251(18) 0.046(2) -0.0051(16) 0.0179(17) -0.0014(16)
N1 0.0259(15) 0.0256(15) 0.0317(16) -0.0017(12) 0.0127(13) -0.0021(12)
Co2 0.0301(4) 0.0136(3) 0.0261(3) 0.0015(2) 0.0136(3) 0.0024(2)
O2 0.0406(15) 0.0289(14) 0.0525(16) -0.0097(13) 0.0041(13) -0.0026(12)
N2 0.0203(14) 0.0258(15) 0.0423(17) -0.0015(13) 0.0051(13) 0.0008(12)
C2 0.035(2) 0.0223(18) 0.063(3) -0.0047(18) 0.0173(19) 0.0041(16)
O2W 0.0431(15) 0.0179(12) 0.0363(14) 0.0046(10) 0.0185(12) 0.0044(11)
O3 0.0696(18) 0.0176(12) 0.0333(14) 0.0003(10) 0.0255(13) -0.0001(12)
N3 0.0296(15) 0.0226(15) 0.0441(18) -0.0046(13) 0.0083(14) 0.0023(13)
C3 0.0271(18) 0.032(2) 0.052(2) -0.0040(17) 0.0122(17) 0.0024(16)
O4 0.0427(14) 0.0154(11) 0.0335(13) 0.0019(9) 0.0202(11) -0.0003(10)
N4 0.0332(16) 0.0236(14) 0.0356(16) 0.0035(13) 0.0153(14) 0.0037(13)
C4 0.0269(17) 0.0225(17) 0.0303(18) -0.0018(14) 0.0104(15) -0.0019(14)
O5 0.0675(17) 0.0169(11) 0.0411(14) 0.0035(10) 0.0359(14) 0.0022(12)
N5 0.078(2) 0.0305(17) 0.0269(16) -0.0048(13) 0.0204(17) -0.0011(16)
C5 0.0288(17) 0.0232(17) 0.0305(18) -0.0034(14) 0.0131(15) -0.0011(14)
O6 0.0450(14) 0.0159(11) 0.0298(12) -0.0020(9) 0.0208(11) -0.0006(10)
C6 0.0271(19) 0.0278(18) 0.044(2) -0.0039(16) 0.0122(17) -0.0011(16)
C7 0.0268(19) 0.0276(19) 0.062(3) -0.0063(18) 0.0093(18) -0.0006(16)
C8 0.0282(18) 0.0267(18) 0.040(2) -0.0010(16) 0.0162(16) 0.0000(15)
C9 0.0317(19) 0.0245(17) 0.0352(19) 0.0027(15) 0.0145(16) 0.0010(15)
C10 0.0290(19) 0.036(2) 0.046(2) 0.0060(17) 0.0132(17) -0.0010(17)
C11 0.038(2) 0.0290(19) 0.053(2) 0.0107(18) 0.0128(19) -0.0055(17)
C12 0.040(2) 0.0236(18) 0.046(2) 0.0025(16) 0.0171(18) -0.0012(17)
C13 0.0304(18) 0.0235(17) 0.0332(18) -0.0009(14) 0.0142(15) 0.0012(14)
C14 0.0269(17) 0.0199(16) 0.0292(18) 0.0031(14) 0.0145(14) 0.0042(14)
C15 0.0284(17) 0.0169(15) 0.0318(18) 0.0017(13) 0.0177(15) 0.0012(13)
C16 0.0366(19) 0.0176(15) 0.0280(18) -0.0007(14) 0.0171(15) -0.0005(14)
C17 0.0281(17) 0.0156(15) 0.0303(17) -0.0001(13) 0.0155(14) -0.0017(13)
C18 0.0344(18) 0.0160(15) 0.0347(19) -0.0023(14) 0.0182(16) -0.0010(14)
C19 0.0356(19) 0.0243(17) 0.0297(18) -0.0025(14) 0.0152(16) -0.0017(15)
C20 0.0371(19) 0.0216(16) 0.0262(17) 0.0031(14) 0.0152(15) 0.0013(15)
C21 0.0319(18) 0.0180(16) 0.0307(19) 0.0018(14) 0.0138(16) 0.0006(14)

loop_
_atom_type_symbol
_atom_type_description
_atom_type_scat_dispersion_real
_atom_type_scat_dispersion_imag
_atom_type_scat_source
C C 0.0033 0.0016 'International Tables Vol C Tables 4.2.6.8 and 6.1.1.4'
H H 0.0000 0.0000 'International Tables Vol C Tables 4.2.6.8 and 6.1.1.4'
N N 0.0061 0.0033 'International Tables Vol C Tables 4.2.6.8 and 6.1.1.4'
O O 0.0106 0.0060 'International Tables Vol C Tables 4.2.6.8 and 6.1.1.4'
Co Co 0.3494 0.9721 'International Tables Vol C Tables 4.2.6.8 and 6.1.1.4'

loop_
_geom_angle_atom_site_label_1
_geom_angle_atom_site_label_2
_geom_angle_atom_site_label_3
_geom_angle
_geom_angle_site_symmetry_1
_geom_angle_site_symmetry_3
O4 Co1 O4 180.00(6) . 7_556
O4 Co1 O1W 90.46(9) . .
O4 Co1 O1W 89.54(9) 7_556 .
O4 Co1 O1W 89.54(9) . 7_556
O4 Co1 O1W 90.46(9) 7_556 7_556
O1W Co1 O1W 180.000(1) . 7_556
O4 Co1 N1 89.49(9) . .
O4 Co1 N1 90.51(9) 7_556 .
O1W Co1 N1 87.60(9) . .
O1W Co1 N1 92.40(9) 7_556 .
O4 Co1 N1 90.51(9) . 7_556
O4 Co1 N1 89.49(9) 7_556 7_556
O1W Co1 N1 92.40(9) . 7_556
O1W Co1 N1 87.60(9) 7_556 7_556
N1 Co1 N1 180.0 . 7_556
N1 C1 C2 122.7(3) . .
C1 N1 C5 118.2(3) . .
C1 N1 Co1 122.7(2) . .
C5 N1 Co1 118.1(2) . .
O6 Co2 O6 180.0 7_546 .
O6 Co2 O2W 88.38(9) 7_546 .
O6 Co2 O2W 91.62(9) . .
O6 Co2 O2W 91.62(9) 7_546 7_546
O6 Co2 O2W 88.38(9) . 7_546
O2W Co2 O2W 180.0 . 7_546
O6 Co2 N4 88.52(10) 7_546 7_546
O6 Co2 N4 91.48(10) . 7_546
O2W Co2 N4 92.70(10) . 7_546
O2W Co2 N4 87.30(10) 7_546 7_546
O6 Co2 N4 91.48(10) 7_546 .
O6 Co2 N4 88.52(10) . .
O2W Co2 N4 87.31(10) . .
O2W Co2 N4 92.70(10) 7_546 .
N4 Co2 N4 180.0 7_546 .
C6 N2 C4 128.1(3) . .
C3 C2 C1 119.1(3) . .
C8 N3 C9 124.9(3) . .
C2 C3 C4 119.1(3) . .
C21 O4 Co1 129.1(2) . .
C13 N4 C12 117.9(3) . .
C13 N4 Co2 122.8(2) . .
C12 N4 Co2 119.2(2) . .
C3 C4 C5 118.2(3) . .
C3 C4 N2 118.2(3) . .
C5 C4 N2 123.6(3) . .
N1 C5 C4 122.7(3) . .
C14 O6 Co2 131.3(2) . .
O1 C6 N2 123.0(3) . .
O1 C6 C7 123.8(3) . .
N2 C6 C7 113.2(3) . .
C6 C7 C8 120.5(3) . .
O2 C8 N3 123.7(3) . .
O2 C8 C7 118.0(3) . .
N3 C8 C7 118.3(3) . .
C10 C9 C13 117.9(3) . .
C10 C9 N3 123.8(3) . .
C13 C9 N3 118.2(3) . .
C11 C10 C9 119.4(3) . .
C10 C11 C12 119.3(3) . .
N4 C12 C11 122.2(3) . .
N4 C13 C9 123.1(3) . .
O6 C14 O5 124.9(3) . .
O6 C14 C15 116.2(3) . .
O5 C14 C15 118.9(3) . .
C16 C15 C20 120.2(3) . .
C16 C15 C14 118.4(3) . .
C20 C15 C14 121.3(3) . .
C15 C16 C17 119.7(3) . .
C18 C17 C16 119.7(3) . .
C18 C17 C21 121.2(3) . .
C16 C17 C21 119.1(3) . .
C17 C18 C19 121.0(3) . .
C18 C19 N5 121.0(3) . .
C18 C19 C20 118.9(3) . .
N5 C19 C20 120.2(3) . .
C15 C20 C19 120.5(3) . .
O3 C21 O4 124.2(3) . .
O3 C21 C17 118.0(3) . .
O4 C21 C17 117.8(3) . .

loop_
_geom_bond_atom_site_label_1
_geom_bond_atom_site_label_2
_geom_bond_distance
_geom_bond_site_symmetry_2
Co1 O4 2.073(2) .
Co1 O4 2.073(2) 7_556
Co1 O1W 2.159(2) .
Co1 O1W 2.159(2) 7_556
Co1 N1 2.183(3) .
Co1 N1 2.183(3) 7_556
O1 C6 1.219(4) .
C1 N1 1.334(4) .
C1 C2 1.379(5) .
N1 C5 1.337(4) .
Co2 O6 2.049(2) 7_546
Co2 O6 2.049(2) .
Co2 O2W 2.119(2) .
Co2 O2W 2.119(2) 7_546
Co2 N4 2.178(3) 7_546
Co2 N4 2.178(3) .
O2 C8 1.218(4) .
N2 C6 1.353(4) .
N2 C4 1.402(4) .
C2 C3 1.373(5) .
O3 C21 1.261(4) .
N3 C8 1.344(4) .
N3 C9 1.414(4) .
C3 C4 1.388(5) .
O4 C21 1.272(4) .
N4 C13 1.336(4) .
N4 C12 1.340(5) .
C4 C5 1.389(4) .
O5 C14 1.264(4) .
N5 C19 1.390(4) .
O6 C14 1.249(4) .
C6 C7 1.507(5) .
C7 C8 1.509(5) .
C9 C10 1.374(5) .
C9 C13 1.388(5) .
C10 C11 1.374(5) .
C11 C12 1.376(5) .
C14 C15 1.511(4) .
C15 C16 1.384(4) .
C15 C20 1.391(4) .
C16 C17 1.400(4) .
C17 C18 1.389(4) .
C17 C21 1.492(4) .
C18 C19 1.389(4) .
C19 C20 1.398(4) .
